data_2205919
loop_
_publ_author_name
'Jin Longfei'
'Xiao Fengping'

_publ_section_title
;
 Propyl 3,5-dinitrobenzoate
;
_journal_issue 6
_journal_name_full 'Acta Crystallographica Section E'
_journal_page_first o1826
_journal_page_last o1827
_journal_paper_doi 10.1107/S160053680501528X
_journal_volume 61
_journal_year 2005
_chemical_formula_iupac 'C10 H10 N2 O6'
_chemical_formula_moiety 'C10 H10 N2 O6'
_chemical_formula_sum 'C10 H10 N2 O6'
_chemical_formula_weight 254.20
_chemical_name_systematic
;
Propyl 3,5-dinitrobenzoate
;
_space_group_IT_number 2
_symmetry_cell_setting triclinic
_symmetry_space_group_name_Hall '-P 1'
_symmetry_space_group_name_H-M 'P -1'
_atom_sites_solution_hydrogens geom
_atom_sites_solution_primary direct
_atom_sites_solution_secondary difmap
_audit_creation_method SHELXL-97
_cell_angle_alpha 117.554(2)
_cell_angle_beta 99.937(3)
_cell_angle_gamma 102.830(2)
_cell_formula_units_Z 4
_cell_length_a 11.0566(16)
_cell_length_b 11.3596(17)
_cell_length_c 11.4916(17)
_cell_measurement_reflns_used 2196
_cell_measurement_temperature 292(2)
_cell_measurement_theta_max 25.59
_cell_measurement_theta_min 2.15
_cell_volume 1182.7(3)
_computing_cell_refinement SMART
_computing_data_collection 'SMART (Bruker, 2001)'
_computing_data_reduction 'SAINT (Bruker, 2001)'
_computing_molecular_graphics 'SHELXTL (Bruker, 2001)'
_computing_publication_material SHELXTL
_computing_structure_refinement 'SHELXL 97 (Sheldrick, 1997)'
_computing_structure_solution 'SHELXS97 (Sheldrick, 1997)'
_diffrn_ambient_temperature 292(2)
_diffrn_measured_fraction_theta_full 0.967
_diffrn_measured_fraction_theta_max 0.967
_diffrn_measurement_device_type 'Bruker SMART CCD area-detector'
_diffrn_measurement_method '\f and \w'
_diffrn_radiation_monochromator graphite
_diffrn_radiation_source 'fine-focus sealed tube'
_diffrn_radiation_type MoK\a
_diffrn_radiation_wavelength 0.71073
_diffrn_reflns_av_R_equivalents 0.0441
_diffrn_reflns_av_sigmaI/netI 0.0423
_diffrn_reflns_limit_h_max 12
_diffrn_reflns_limit_h_min -14
_diffrn_reflns_limit_k_max 13
_diffrn_reflns_limit_k_min -14
_diffrn_reflns_limit_l_max 14
_diffrn_reflns_limit_l_min -13
_diffrn_reflns_number 7233
_diffrn_reflns_theta_full 27.00
_diffrn_reflns_theta_max 27.00
_diffrn_reflns_theta_min 1.99
_diffrn_standards_number 0
_exptl_absorpt_coefficient_mu 0.120
_exptl_absorpt_correction_T_max 0.9648
_exptl_absorpt_correction_T_min 0.9314
_exptl_absorpt_correction_type multi-scan
_exptl_absorpt_process_details '(SADABS; Sheldrick, 1996)'
_exptl_crystal_colour colorless
_exptl_crystal_density_diffrn 1.428
_exptl_crystal_density_method 'not measured'
_exptl_crystal_description block
_exptl_crystal_F_000 528
_exptl_crystal_size_max 0.60
_exptl_crystal_size_mid 0.50
_exptl_crystal_size_min 0.30
_refine_diff_density_max 0.174
_refine_diff_density_min -0.208
_refine_ls_extinction_method none
_refine_ls_goodness_of_fit_ref 0.973
_refine_ls_hydrogen_treatment constr
_refine_ls_matrix_type full
_refine_ls_number_parameters 338
_refine_ls_number_reflns 4995
_refine_ls_number_restraints 0
_refine_ls_restrained_S_all 0.973
_refine_ls_R_factor_all 0.0833
_refine_ls_R_factor_gt 0.0557
_refine_ls_shift/su_max 0.000
_refine_ls_shift/su_mean 0.000
_refine_ls_structure_factor_coef Fsqd
_refine_ls_weighting_details 'calc w = 1/[\s^2^(Fo^2^)+(0.0774P)^2^] where P = (Fo^2^+2Fc^2^)/3'
_refine_ls_weighting_scheme calc
_refine_ls_wR_factor_gt 0.1325
_refine_ls_wR_factor_ref 0.1515
_reflns_number_gt 3237
_reflns_number_total 4995
_reflns_threshold_expression I>2\s(I)
_cod_data_source_file cv6511.cif
_cod_data_source_block I
_cod_depositor_comments
;
The following automatic conversions were performed:
'_symmetry_cell_setting' value 'Triclinic' changed to 'triclinic'
according to '/home/saulius/struct/CIF-dictionaries/cif_core.dic'
dictionary named 'cif_core.dic' version 2.4.1 from 2010-06-29.

Automatic conversion script
Id: cif_fix_enum 1527 2010-12-29 10:47:43Z saulius 

The following automatic conversions were performed:

'_symmetry_cell_setting' value 'Triclinic' changed to 'triclinic'
according to /home/saulius/struct/CIF-dictionaries/cif_core.dic
dictionary named 'cif_core.dic' version 2.4.1 from 2010-06-29.

Automatic conversion script
Id: cif_fix_values 1715 2011-07-08 13:25:40Z adriana 
;
_cod_database_code 2205919
_cod_database_fobs_code 2205919

loop_
_symmetry_equiv_pos_as_xyz
'x, y, z'
'-x, -y, -z'

loop_
_atom_site_label
_atom_site_fract_x
_atom_site_fract_y
_atom_site_fract_z
_atom_site_U_iso_or_equiv
_atom_site_adp_type
_atom_site_calc_flag
_atom_site_refinement_flags
_atom_site_occupancy
_atom_site_disorder_assembly
_atom_site_disorder_group
_atom_site_type_symbol
C1 0.10136(16) 0.15092(17) 0.22934(17) 0.0519(4) Uani d . 1 . . C
C2 -0.02385(17) 0.05093(18) 0.16164(17) 0.0558(4) Uani d . 1 . . C
H2 -0.0361 -0.0452 0.1162 0.067 Uiso calc R 1 . . H
C3 -0.12955(17) 0.09589(19) 0.16263(18) 0.0559(4) Uani d . 1 . . C
C4 -0.11654(18) 0.23630(19) 0.22678(17) 0.0586(5) Uani d . 1 . . C
H4 -0.1891 0.2648 0.2257 0.070 Uiso calc R 1 . . H
C5 0.00843(18) 0.33267(18) 0.29255(17) 0.0551(4) Uani d . 1 . . C
C6 0.11736(18) 0.29327(18) 0.29548(17) 0.0550(4) Uani d . 1 . . C
H6 0.2007 0.3615 0.3413 0.066 Uiso calc R 1 . . H
C7 0.21360(18) 0.0984(2) 0.22367(19) 0.0574(4) Uani d . 1 . . C
C8 0.44448(19) 0.1649(2) 0.2969(2) 0.0802(6) Uani d . 1 . . C
H8A 0.4434 0.1038 0.2033 0.096 Uiso calc R 1 . . H
H8B 0.4480 0.1146 0.3457 0.096 Uiso calc R 1 . . H
C9 0.5596(2) 0.2971(3) 0.3688(3) 0.0986(8) Uani d . 1 . . C
H9A 0.5576 0.3569 0.4614 0.118 Uiso calc R 1 . . H
H9B 0.6383 0.2732 0.3781 0.118 Uiso calc R 1 . . H
C10 0.5682(3) 0.3778(4) 0.3003(4) 0.1364(12) Uani d . 1 . . C
H10A 0.5699 0.3197 0.2083 0.205 Uiso calc R 1 . . H
H10B 0.6467 0.4595 0.3518 0.205 Uiso calc R 1 . . H
H10C 0.4936 0.4075 0.2958 0.205 Uiso calc R 1 . . H
C11 0.87794(17) 0.77412(18) 0.32113(18) 0.0555(4) Uani d . 1 . . C
C12 0.99764(18) 0.82857(18) 0.42156(18) 0.0577(4) Uani d . 1 . . C
H12 1.0035 0.8692 0.5145 0.069 Uiso calc R 1 . . H
C13 1.10736(17) 0.82199(18) 0.38264(19) 0.0566(4) Uani d . 1 . . C
C14 1.10438(18) 0.76247(17) 0.24677(18) 0.0565(4) Uani d . 1 . . C
H14 1.1799 0.7588 0.2221 0.068 Uiso calc R 1 . . H
C15 0.98382(18) 0.70866(17) 0.14915(18) 0.0533(4) Uani d . 1 . . C
C16 0.87092(17) 0.71341(17) 0.18268(18) 0.0547(4) Uani d . 1 . . C
H16 0.7913 0.6767 0.1140 0.066 Uiso calc R 1 . . H
C17 0.7603(2) 0.7821(2) 0.3671(2) 0.0648(5) Uani d . 1 B . C
C18 0.5304(2) 0.7199(3) 0.2948(3) 0.1046(9) Uani d . 1 B . C
H18A 0.5324 0.8167 0.3458 0.125 Uiso calc R 1 . . H
H18B 0.5194 0.6786 0.3514 0.125 Uiso calc R 1 . . H
C19 0.4207(3) 0.6364(3) 0.1612(4) 0.1295(12) Uani d . 1 . . C
H19A 0.4246 0.5420 0.1111 0.155 Uiso calc R 1 A 1 H
H19B 0.3391 0.6272 0.1823 0.155 Uiso calc R 1 A 1 H
C20 0.4161(5) 0.6916(14) 0.0687(11) 0.136(3) Uani d P 0.83(2) B 1 C
H20A 0.4148 0.7862 0.1171 0.203 Uiso calc PR 0.83(2) B 1 H
H20B 0.3385 0.6325 -0.0102 0.203 Uiso calc PR 0.83(2) B 1 H
H20C 0.4918 0.6922 0.0386 0.203 Uiso calc PR 0.83(2) B 1 H
C20' 0.441(3) 0.771(3) 0.154(5) 0.114(11) Uani d P 0.17(2) B 2 C
H20D 0.3828 0.7478 0.0677 0.171 Uiso calc PR 0.17(2) B 2 H
H20E 0.5295 0.8083 0.1592 0.171 Uiso calc PR 0.17(2) B 2 H
H20F 0.4217 0.8399 0.2294 0.171 Uiso calc PR 0.17(2) B 2 H
N1 -0.26240(16) -0.01140(19) 0.08969(18) 0.0702(4) Uani d . 1 . . N
N2 0.0260(2) 0.48426(18) 0.36093(17) 0.0689(4) Uani d . 1 . . N
N3 1.23439(17) 0.88002(18) 0.48991(19) 0.0717(5) Uani d . 1 . . N
N4 0.97630(18) 0.64307(16) 0.00267(17) 0.0650(4) Uani d . 1 . . N
O1 0.32750(12) 0.20410(14) 0.29437(14) 0.0678(4) Uani d . 1 . . O
O2 0.20064(13) -0.02444(14) 0.16060(15) 0.0743(4) Uani d . 1 . . O
O3 -0.27129(15) -0.13506(17) 0.03185(18) 0.0956(5) Uani d . 1 . . O
O4 -0.35441(14) 0.02940(18) 0.09045(18) 0.0964(5) Uani d . 1 . . O
O5 -0.07121(17) 0.51671(15) 0.36373(18) 0.0953(5) Uani d . 1 . . O
O6 0.13675(17) 0.56839(15) 0.41178(17) 0.0954(5) Uani d . 1 . . O
O7 0.65180(14) 0.71664(17) 0.26076(15) 0.0840(5) Uani d . 1 . . O
O8 0.76574(15) 0.84170(17) 0.48646(16) 0.0853(5) Uani d . 1 . . O
O9 1.23669(15) 0.93416(18) 0.61045(16) 0.0901(5) Uani d . 1 . . O
O10 1.33013(15) 0.87096(19) 0.45355(17) 0.0995(5) Uani d . 1 . . O
O11 1.07182(15) 0.61953(15) -0.02844(14) 0.0790(4) Uani d . 1 . . O
O12 0.87385(18) 0.6129(2) -0.08120(16) 0.1002(5) Uani d . 1 . . O

loop_
_atom_site_aniso_label
_atom_site_aniso_U_11
_atom_site_aniso_U_22
_atom_site_aniso_U_33
_atom_site_aniso_U_12
_atom_site_aniso_U_13
_atom_site_aniso_U_23
C1 0.0575(10) 0.0551(10) 0.0527(9) 0.0223(8) 0.0233(8) 0.0321(8)
C2 0.0641(11) 0.0517(10) 0.0577(10) 0.0216(9) 0.0260(9) 0.0303(8)
C3 0.0575(10) 0.0592(10) 0.0541(10) 0.0203(8) 0.0219(8) 0.0304(8)
C4 0.0653(12) 0.0660(11) 0.0574(10) 0.0324(10) 0.0258(9) 0.0356(9)
C5 0.0678(12) 0.0523(10) 0.0526(10) 0.0260(9) 0.0234(9) 0.0294(8)
C6 0.0614(10) 0.0514(10) 0.0527(9) 0.0178(8) 0.0196(8) 0.0278(8)
C7 0.0623(11) 0.0590(11) 0.0617(11) 0.0251(9) 0.0265(9) 0.0355(9)
C8 0.0608(13) 0.0956(16) 0.0951(15) 0.0394(12) 0.0263(11) 0.0520(13)
C9 0.0648(14) 0.123(2) 0.1071(19) 0.0324(14) 0.0238(13) 0.0599(17)
C10 0.0818(18) 0.159(3) 0.201(4) 0.0302(18) 0.0394(19) 0.125(3)
C11 0.0648(11) 0.0514(10) 0.0611(11) 0.0260(8) 0.0286(9) 0.0322(8)
C12 0.0722(12) 0.0536(10) 0.0543(10) 0.0269(9) 0.0253(9) 0.0295(8)
C13 0.0631(11) 0.0509(10) 0.0625(11) 0.0237(8) 0.0207(9) 0.0328(8)
C14 0.0644(11) 0.0516(10) 0.0689(12) 0.0282(8) 0.0317(9) 0.0360(9)
C15 0.0676(11) 0.0465(9) 0.0570(10) 0.0246(8) 0.0274(9) 0.0307(8)
C16 0.0591(10) 0.0508(9) 0.0586(10) 0.0213(8) 0.0212(8) 0.0300(8)
C17 0.0711(13) 0.0698(12) 0.0677(12) 0.0315(10) 0.0352(11) 0.0390(10)
C18 0.0646(14) 0.132(2) 0.112(2) 0.0333(14) 0.0478(14) 0.0526(17)
C19 0.0709(17) 0.104(2) 0.169(3) 0.0216(15) 0.0525(19) 0.036(2)
C20 0.091(3) 0.196(8) 0.144(6) 0.050(4) 0.037(3) 0.107(6)
C20' 0.095(15) 0.093(16) 0.17(3) 0.051(12) 0.099(18) 0.059(16)
N1 0.0591(10) 0.0715(12) 0.0732(11) 0.0172(9) 0.0180(8) 0.0359(9)
N2 0.0897(13) 0.0577(10) 0.0659(10) 0.0332(10) 0.0258(9) 0.0334(8)
N3 0.0684(11) 0.0734(11) 0.0742(12) 0.0253(9) 0.0174(9) 0.0406(9)
N4 0.0845(12) 0.0625(10) 0.0607(10) 0.0305(9) 0.0335(9) 0.0360(8)
O1 0.0586(8) 0.0703(8) 0.0794(9) 0.0270(7) 0.0263(7) 0.0392(7)
O2 0.0768(9) 0.0624(8) 0.0931(10) 0.0350(7) 0.0346(7) 0.0404(7)
O3 0.0764(10) 0.0646(10) 0.1149(13) 0.0086(8) 0.0171(9) 0.0348(9)
O4 0.0585(9) 0.1072(13) 0.1100(12) 0.0292(9) 0.0212(8) 0.0481(10)
O5 0.1107(13) 0.0747(10) 0.1262(14) 0.0573(9) 0.0567(10) 0.0544(10)
O6 0.0995(12) 0.0526(8) 0.1038(12) 0.0170(8) 0.0069(9) 0.0306(8)
O7 0.0608(9) 0.1016(11) 0.0815(10) 0.0291(8) 0.0352(8) 0.0370(8)
O8 0.0952(11) 0.1056(11) 0.0747(9) 0.0468(9) 0.0498(8) 0.0487(9)
O9 0.0924(11) 0.1034(12) 0.0646(9) 0.0279(9) 0.0146(8) 0.0423(9)
O10 0.0666(10) 0.1263(14) 0.0988(12) 0.0399(9) 0.0251(9) 0.0512(11)
O11 0.0981(11) 0.0793(9) 0.0779(9) 0.0440(8) 0.0545(8) 0.0401(8)
O12 0.1037(13) 0.1428(15) 0.0658(9) 0.0510(11) 0.0328(9) 0.0577(10)

loop_
_atom_type_symbol
_atom_type_description
_atom_type_scat_dispersion_real
_atom_type_scat_dispersion_imag
_atom_type_scat_source
C C 0.0033 0.0016 'International Tables Vol C Tables 4.2.6.8 and 6.1.1.4'
H H 0.0000 0.0000 'International Tables Vol C Tables 4.2.6.8 and 6.1.1.4'
N N 0.0061 0.0033 'International Tables Vol C Tables 4.2.6.8 and 6.1.1.4'
O O 0.0106 0.0060 'International Tables Vol C Tables 4.2.6.8 and 6.1.1.4'

loop_
_geom_angle_atom_site_label_1
_geom_angle_atom_site_label_2
_geom_angle_atom_site_label_3
_geom_angle
_geom_angle_publ_flag
C6 C1 C2 119.49(16) ?
C6 C1 C7 122.87(16) ?
C2 C1 C7 117.62(16) yes
C3 C2 C1 119.07(17) ?
C3 C2 H2 120.5 ?
C1 C2 H2 120.5 ?
C4 C3 C2 122.67(17) ?
C4 C3 N1 118.68(17) ?
C2 C3 N1 118.64(17) ?
C5 C4 C3 116.93(16) ?
C5 C4 H4 121.5 ?
C3 C4 H4 121.5 ?
C4 C5 C6 122.68(16) ?
C4 C5 N2 118.38(16) ?
C6 C5 N2 118.93(17) ?
C5 C6 C1 119.15(16) ?
C5 C6 H6 120.4 ?
C1 C6 H6 120.4 ?
O2 C7 O1 125.02(17) yes
O2 C7 C1 123.28(17) yes
O1 C7 C1 111.69(15) ?
O1 C8 C9 107.66(19) ?
O1 C8 H8A 110.2 ?
C9 C8 H8A 110.2 ?
O1 C8 H8B 110.2 ?
C9 C8 H8B 110.2 ?
H8A C8 H8B 108.5 ?
C10 C9 C8 115.0(2) ?
C10 C9 H9A 108.5 ?
C8 C9 H9A 108.5 ?
C10 C9 H9B 108.5 ?
C8 C9 H9B 108.5 ?
H9A C9 H9B 107.5 ?
C9 C10 H10A 109.5 ?
C9 C10 H10B 109.5 ?
H10A C10 H10B 109.5 ?
C9 C10 H10C 109.5 ?
H10A C10 H10C 109.5 ?
H10B C10 H10C 109.5 ?
C12 C11 C16 119.60(16) ?
C12 C11 C17 117.89(17) yes
C16 C11 C17 122.51(17) ?
C13 C12 C11 119.30(17) ?
C13 C12 H12 120.4 ?
C11 C12 H12 120.4 ?
C12 C13 C14 122.83(17) ?
C12 C13 N3 119.05(17) ?
C14 C13 N3 118.11(17) ?
C13 C14 C15 116.54(17) ?
C13 C14 H14 121.7 ?
C15 C14 H14 121.7 ?
C16 C15 C14 122.96(17) ?
C16 C15 N4 118.82(17) ?
C14 C15 N4 118.22(16) ?
C15 C16 C11 118.77(16) ?
C15 C16 H16 120.6 ?
C11 C16 H16 120.6 ?
O8 C17 O7 125.14(18) yes
O8 C17 C11 123.25(19) yes
O7 C17 C11 111.61(17) ?
O7 C18 C19 107.1(2) ?
O7 C18 H18A 110.3 ?
C19 C18 H18A 110.3 ?
O7 C18 H18B 110.3 ?
C19 C18 H18B 110.3 ?
H18A C18 H18B 108.5 ?
C20 C19 C18 117.3(4) ?
C18 C19 C20' 89.1(19) ?
C20 C19 H19A 108.0 ?
C18 C19 H19A 108.0 ?
C20' C19 H19A 140.6 ?
C20 C19 H19B 108.0 ?
C18 C19 H19B 108.0 ?
C20' C19 H19B 100.3 ?
H19A C19 H19B 107.2 ?
C19 C20 H20A 109.5 ?
C19 C20 H20B 109.5 ?
C19 C20 H20C 109.5 ?
C19 C20' H20D 109.5 ?
C19 C20' H20E 109.5 ?
H20D C20' H20E 109.5 ?
C19 C20' H20F 109.5 ?
H20D C20' H20F 109.5 ?
H20E C20' H20F 109.5 ?
O4 N1 O3 124.55(17) ?
O4 N1 C3 118.02(18) ?
O3 N1 C3 117.42(17) ?
O6 N2 O5 124.34(17) ?
O6 N2 C5 117.91(17) ?
O5 N2 C5 117.74(18) ?
O10 N3 O9 123.93(18) ?
O10 N3 C13 118.23(18) ?
O9 N3 C13 117.83(18) ?
O12 N4 O11 123.55(17) ?
O12 N4 C15 117.95(17) ?
O11 N4 C15 118.49(17) ?
C7 O1 C8 116.43(15) yes
C17 O7 C18 115.95(17) yes

loop_
_geom_bond_atom_site_label_1
_geom_bond_atom_site_label_2
_geom_bond_distance
_geom_bond_publ_flag
C1 C6 1.383(2) ?
C1 C2 1.387(2) ?
C1 C7 1.490(2) yes
C2 C3 1.375(2) ?
C2 H2 0.9300 ?
C3 C4 1.372(2) ?
C3 N1 1.477(2) ?
C4 C5 1.372(2) ?
C4 H4 0.9300 ?
C5 C6 1.375(2) ?
C5 N2 1.472(2) ?
C6 H6 0.9300 ?
C7 O2 1.197(2) yes
C7 O1 1.327(2) yes
C8 O1 1.458(2) yes
C8 C9 1.483(3) ?
C8 H8A 0.9700 ?
C8 H8B 0.9700 ?
C9 C10 1.458(4) ?
C9 H9A 0.9700 ?
C9 H9B 0.9700 ?
C10 H10A 0.9600 ?
C10 H10B 0.9600 ?
C10 H10C 0.9600 ?
C11 C12 1.384(2) ?
C11 C16 1.390(2) ?
C11 C17 1.492(3) yes
C12 C13 1.369(2) ?
C12 H12 0.9300 ?
C13 C14 1.375(2) ?
C13 N3 1.472(2) ?
C14 C15 1.377(2) ?
C14 H14 0.9300 ?
C15 C16 1.373(2) ?
C15 N4 1.469(2) ?
C16 H16 0.9300 ?
C17 O8 1.199(2) yes
C17 O7 1.320(2) yes
C18 O7 1.465(2) yes
C18 C19 1.492(4) ?
C18 H18A 0.9700 ?
C18 H18B 0.9700 ?
C19 C20 1.461(6) ?
C19 C20' 1.54(2) ?
C19 H19A 0.9700 ?
C19 H19B 0.9700 ?
C20 H20A 0.9600 ?
C20 H20B 0.9600 ?
C20 H20C 0.9600 ?
C20' H20D 0.9600 ?
C20' H20E 0.9600 ?
C20' H20F 0.9600 ?
N1 O4 1.208(2) ?
N1 O3 1.215(2) ?
N2 O6 1.212(2) ?
N2 O5 1.213(2) ?
N3 O10 1.211(2) ?
N3 O9 1.221(2) ?
N4 O12 1.214(2) ?
N4 O11 1.2173(19) ?

loop_
_geom_torsion_atom_site_label_1
_geom_torsion_atom_site_label_2
_geom_torsion_atom_site_label_3
_geom_torsion_atom_site_label_4
_geom_torsion
_geom_torsion_publ_flag
C6 C1 C2 C3 -0.4(3) ?
C7 C1 C2 C3 -178.76(15) ?
C1 C2 C3 C4 0.7(3) ?
C1 C2 C3 N1 179.71(15) ?
C2 C3 C4 C5 -0.6(3) ?
N1 C3 C4 C5 -179.55(16) ?
C3 C4 C5 C6 0.1(3) ?
C3 C4 C5 N2 179.21(16) ?
C4 C5 C6 C1 0.2(3) ?
N2 C5 C6 C1 -178.89(15) ?
C2 C1 C6 C5 -0.1(3) ?
C7 C1 C6 C5 178.20(16) ?
C6 C1 C7 O2 -175.97(18) yes
C2 C1 C7 O2 2.3(3) ?
C6 C1 C7 O1 2.9(2) ?
C2 C1 C7 O1 -178.80(15) ?
O1 C8 C9 C10 -62.9(3) ?
C16 C11 C12 C13 0.2(3) ?
C17 C11 C12 C13 179.54(15) ?
C11 C12 C13 C14 -0.3(3) ?
C11 C12 C13 N3 -179.97(15) ?
C12 C13 C14 C15 0.1(2) ?
N3 C13 C14 C15 179.71(14) ?
C13 C14 C15 C16 0.4(2) ?
C13 C14 C15 N4 -179.49(14) ?
C14 C15 C16 C11 -0.5(2) ?
N4 C15 C16 C11 179.32(15) ?
C12 C11 C16 C15 0.2(2) ?
C17 C11 C16 C15 -179.09(15) ?
C12 C11 C17 O8 5.4(3) ?
C16 C11 C17 O8 -175.27(19) yes
C12 C11 C17 O7 -174.98(16) ?
C16 C11 C17 O7 4.4(2) ?
O7 C18 C19 C20 -65.2(6) ?
O7 C18 C19 C20' -86.9(7) ?
C4 C3 N1 O4 -0.5(3) ?
C2 C3 N1 O4 -179.47(17) ?
C4 C3 N1 O3 178.88(18) ?
C2 C3 N1 O3 -0.1(3) yes
C4 C5 N2 O6 -175.77(17) ?
C6 C5 N2 O6 3.4(3) ?
C4 C5 N2 O5 4.9(3) yes
C6 C5 N2 O5 -175.95(17) ?
C12 C13 N3 O10 178.63(17) ?
C14 C13 N3 O10 -1.0(3) ?
C12 C13 N3 O9 -1.2(3) yes
C14 C13 N3 O9 179.18(16) ?
C16 C15 N4 O12 9.7(2) ?
C14 C15 N4 O12 -170.40(17) ?
C16 C15 N4 O11 -168.93(15) ?
C14 C15 N4 O11 10.9(2) yes
O2 C7 O1 C8 -1.7(3) ?
C1 C7 O1 C8 179.48(15) ?
C9 C8 O1 C7 174.60(18) yes
O8 C17 O7 C18 0.4(3) ?
C11 C17 O7 C18 -179.20(18) ?
C19 C18 O7 C17 -178.0(2) yes
